data_7707424
loop_
_publ_author_name
'M\'esz\'aros, J\'anos P'
'Pape, Veronika F. S.'
'Szak\'acs, Gergely'
'N\'emeti, G\'abor'
'D\'enes, M\'ark'
'Holczbauer, Tam\'as'
'May, N\'ora V'
'Enyedy, \'Eva A'

_publ_section_title
;
 Half-sandwich organometallic Ru and Rh complexes of (N,N) donor
 compounds: effect of ligand methylation on solution speciation and
 anticancer activity.
;
_journal_issue 23
_journal_name_full 'Dalton transactions (Cambridge, England : 2003)'
_journal_page_first 8218
_journal_page_last 8231
_journal_paper_doi 10.1039/d1dt00808k
_journal_volume 50
_journal_year 2021
_chemical_formula_moiety
;
C22 H27 Cl N2 Rh, C F3 O3 S
;
_chemical_formula_sum 'C23 H27 Cl F3 N2 O3 Rh S'
_chemical_formula_weight 606.88
_chemical_name_systematic
'Chloro- (\h^5^-pentamethylcyclopentadienyl)(4,4'-dimethyl-2,2'-bipyridine )- rhodium(III)- trifluoromethanesulfonate''
_space_group_crystal_system orthorhombic
_space_group_IT_number 60
_space_group_name_Hall '-P 2n 2ab'
_space_group_name_H-M_alt 'P b c n'
_atom_sites_solution_hydrogens geom
_atom_sites_solution_primary direct
_atom_sites_solution_secondary direct
_audit_creation_method SHELXL-2018/3
_audit_update_record
;
2020-10-15 deposited with the CCDC.	2021-05-17 downloaded from the CCDC.
;
_cell_angle_alpha 90
_cell_angle_beta 90
_cell_angle_gamma 90
_cell_formula_units_Z 8
_cell_length_a 16.1575(3)
_cell_length_b 22.6823(4)
_cell_length_c 13.9296(3)
_cell_measurement_reflns_used 78910
_cell_measurement_temperature 294(2)
_cell_measurement_theta_max 68.295
_cell_measurement_theta_min 3.175
_cell_volume 5105.05(17)
_computing_cell_refinement 'Crystal Clear V.1.4.1 (Rigaku/MSC, 2007)'
_computing_data_collection 'Crystal Clear V.1.4.1 (Rigaku/MSC, 2007)'
_computing_data_reduction 'Crystal Clear V.1.4.1 (Rigaku/MSC, 2007)'
_computing_molecular_graphics 'PLATON (Spek, 2009)'
_computing_publication_material 'PLATON (Spek, 2009)'
_computing_structure_refinement 'SHELXL-2014 (Sheldrick, 2014)'
_computing_structure_solution 'SHELXS-97 (Sheldrick, 2008)'
_diffrn_ambient_temperature 294(2)
_diffrn_detector_area_resol_mean 10.0000
_diffrn_measured_fraction_theta_full 1.000
_diffrn_measured_fraction_theta_max 0.999
_diffrn_measurement_device_type 'Rigaku RAXIS-RAPID II'
_diffrn_measurement_method dtprofit.ref
_diffrn_radiation_detector RX
_diffrn_radiation_type CuK\a
_diffrn_radiation_wavelength 1.54187
_diffrn_reflns_av_R_equivalents 0.0812
_diffrn_reflns_av_unetI/netI 0.0478
_diffrn_reflns_Laue_measured_fraction_full 1.000
_diffrn_reflns_Laue_measured_fraction_max 0.999
_diffrn_reflns_limit_h_max 19
_diffrn_reflns_limit_h_min -19
_diffrn_reflns_limit_k_max 27
_diffrn_reflns_limit_k_min -27
_diffrn_reflns_limit_l_max 15
_diffrn_reflns_limit_l_min -16
_diffrn_reflns_number 90608
_diffrn_reflns_point_group_measured_fraction_full 1.000
_diffrn_reflns_point_group_measured_fraction_max 0.999
_diffrn_reflns_theta_full 67.687
_diffrn_reflns_theta_max 68.240
_diffrn_reflns_theta_min 3.358
_diffrn_source 'Sealed Tube'
_exptl_absorpt_coefficient_mu 7.576
_exptl_absorpt_correction_T_max 0.851995
_exptl_absorpt_correction_T_min 0.662228
_exptl_absorpt_correction_type numerical
_exptl_absorpt_process_details
;
 T.Higashi, Numerical Absorption Correction, NUMABS, 2002
;
_exptl_crystal_colour yellow
_exptl_crystal_density_diffrn 1.579
_exptl_crystal_density_method 'not measured'
_exptl_crystal_description chunk
_exptl_crystal_F_000 2464
_exptl_crystal_size_max 0.10
_exptl_crystal_size_mid 0.10
_exptl_crystal_size_min 0.10
_refine_diff_density_max 0.687
_refine_diff_density_min -0.890
_refine_diff_density_rms 0.074
_refine_ls_extinction_method none
_refine_ls_goodness_of_fit_ref 1.381
_refine_ls_hydrogen_treatment constr
_refine_ls_matrix_type full
_refine_ls_number_parameters 314
_refine_ls_number_reflns 4684
_refine_ls_number_restraints 0
_refine_ls_restrained_S_all 1.381
_refine_ls_R_factor_all 0.0604
_refine_ls_R_factor_gt 0.0581
_refine_ls_shift/su_max 0.001
_refine_ls_shift/su_mean 0.000
_refine_ls_structure_factor_coef Fsqd
_refine_ls_weighting_details 'w=1/[\s^2^(Fo^2^)+(0.0082P)^2^+14.8218P] where P=(Fo^2^+2Fc^2^)/3'
_refine_ls_weighting_scheme calc
_refine_ls_wR_factor_gt 0.1092
_refine_ls_wR_factor_ref 0.1098
_reflns_Friedel_coverage 0.000
_reflns_number_gt 4582
_reflns_number_total 4684
_reflns_threshold_expression 'I > 2\s(I)'
_cod_data_source_file d1dt00808k2.cif
_cod_data_source_block I_RhCpdmbCl_CF3SO3
_cod_depositor_comments 'Adding full bibliography for 7707424--7707429.cif.'
_cod_database_code 7707424
_shelx_shelxl_version_number 2018/3
_shelx_space_group_comment
;
The symmetry employed for this shelxl refinement is uniquely defined
by the following loop, which should always be used as a source of
symmetry information in preference to the above space-group names.
They are only intended as comments.
;
_shelx_estimated_absorpt_t_min 0.518
_shelx_estimated_absorpt_t_max 0.518

loop_
_space_group_symop_operation_xyz
'x, y, z'
'-x+1/2, -y+1/2, z+1/2'
'x+1/2, -y+1/2, -z'
'-x, y, -z+1/2'
'-x, -y, -z'
'x-1/2, y-1/2, -z-1/2'
'-x-1/2, y-1/2, z'
'x, -y, z-1/2'

loop_
_atom_site_label
_atom_site_type_symbol
_atom_site_fract_x
_atom_site_fract_y
_atom_site_fract_z
_atom_site_U_iso_or_equiv
_atom_site_adp_type
_atom_site_occupancy
_atom_site_site_symmetry_order
_atom_site_calc_flag
_atom_site_refinement_flags_posn
_atom_site_refinement_flags_adp
_atom_site_refinement_flags_occupancy
_atom_site_disorder_assembly
_atom_site_disorder_group
Rh1 Rh 0.26879(2) 0.42615(2) 0.52102(3) 0.03743(12) Uani 1 1 d . . . . .
Cl1 Cl 0.34086(9) 0.44935(8) 0.66560(11) 0.0673(4) Uani 1 1 d . . . . .
N1 N 0.3845(2) 0.40544(18) 0.4592(3) 0.0421(10) Uani 1 1 d . . . . .
N2 N 0.3099(2) 0.50775(17) 0.4648(3) 0.0387(9) Uani 1 1 d . . . . .
C1 C 0.4189(3) 0.3518(2) 0.4575(4) 0.0524(14) Uani 1 1 d . . . . .
H1 H 0.390874 0.320752 0.486628 0.063 Uiso 1 1 calc R U . . .
C2 C 0.4938(3) 0.3406(2) 0.4146(4) 0.0513(14) Uani 1 1 d . . . . .
H2 H 0.514841 0.302422 0.414134 0.062 Uiso 1 1 calc R U . . .
C3 C 0.5377(3) 0.3855(2) 0.3724(4) 0.0443(12) Uani 1 1 d . . . . .
C4 C 0.5033(3) 0.4413(2) 0.3758(4) 0.0397(11) Uani 1 1 d . . . . .
H4 H 0.531624 0.472960 0.349170 0.048 Uiso 1 1 calc R U . . .
C5 C 0.4266(3) 0.4504(2) 0.4187(4) 0.0362(11) Uani 1 1 d . . . . .
C6 C 0.3854(3) 0.5082(2) 0.4237(3) 0.0345(10) Uani 1 1 d . . . . .
C7 C 0.4188(3) 0.5598(2) 0.3870(4) 0.0425(12) Uani 1 1 d . . . . .
H7 H 0.471271 0.559326 0.359512 0.051 Uiso 1 1 calc R U . . .
C8 C 0.3748(3) 0.6118(2) 0.3908(4) 0.0470(13) Uani 1 1 d . . . . .
C9 C 0.2972(3) 0.6104(2) 0.4330(4) 0.0507(14) Uani 1 1 d . . . . .
H9 H 0.265240 0.644423 0.436158 0.061 Uiso 1 1 calc R U . . .
C10 C 0.2680(3) 0.5587(2) 0.4698(4) 0.0510(14) Uani 1 1 d . . . . .
H10 H 0.216510 0.558741 0.499724 0.061 Uiso 1 1 calc R U . . .
C11 C 0.6193(3) 0.3749(3) 0.3233(5) 0.0586(16) Uani 1 1 d . . . . .
H11A H 0.654720 0.352404 0.364883 0.082 Uiso 1 1 calc R U . . .
H11B H 0.645065 0.411981 0.308945 0.082 Uiso 1 1 calc R U . . .
H11C H 0.610284 0.353418 0.264851 0.082 Uiso 1 1 calc R U . . .
C12 C 0.4080(4) 0.6678(3) 0.3476(5) 0.0693(18) Uani 1 1 d . . . . .
H12A H 0.467072 0.664940 0.341419 0.097 Uiso 1 1 calc R U . . .
H12B H 0.394390 0.700498 0.388385 0.097 Uiso 1 1 calc R U . . .
H12C H 0.383826 0.673678 0.285388 0.097 Uiso 1 1 calc R U . . .
C16 C 0.1924(3) 0.3654(2) 0.4432(4) 0.0459(13) Uani 1 1 d . . . . .
C15 C 0.1528(3) 0.4219(2) 0.4455(4) 0.0472(13) Uani 1 1 d . . . . .
C14 C 0.1375(3) 0.4358(2) 0.5452(4) 0.0445(12) Uani 1 1 d . . . . .
C13 C 0.1647(3) 0.3872(2) 0.6015(4) 0.0437(12) Uani 1 1 d . . . . .
C17 C 0.2011(3) 0.3449(2) 0.5396(4) 0.0435(12) Uani 1 1 d . . . . .
C18 C 0.2149(4) 0.3320(3) 0.3543(5) 0.0699(19) Uani 1 1 d . . . . .
H18A H 0.263593 0.308877 0.366184 0.098 Uiso 1 1 calc R U . . .
H18B H 0.225476 0.359250 0.303074 0.098 Uiso 1 1 calc R U . . .
H18C H 0.170008 0.306449 0.336747 0.098 Uiso 1 1 calc R U . . .
C19 C 0.1309(4) 0.4589(3) 0.3605(5) 0.0673(18) Uani 1 1 d . . . . .
H19A H 0.172723 0.454593 0.312082 0.094 Uiso 1 1 calc R U . . .
H19B H 0.127340 0.499457 0.379594 0.094 Uiso 1 1 calc R U . . .
H19C H 0.078490 0.446314 0.335246 0.094 Uiso 1 1 calc R U . . .
C20 C 0.0926(3) 0.4879(3) 0.5844(5) 0.0604(16) Uani 1 1 d . . . . .
H20A H 0.039171 0.475893 0.607181 0.085 Uiso 1 1 calc R U . . .
H20B H 0.086046 0.516942 0.534782 0.085 Uiso 1 1 calc R U . . .
H20C H 0.123755 0.504567 0.636500 0.085 Uiso 1 1 calc R U . . .
C22 C 0.2304(4) 0.2850(2) 0.5701(6) 0.0691(18) Uani 1 1 d . . . . .
H22A H 0.183458 0.259990 0.581750 0.097 Uiso 1 1 calc R U . . .
H22B H 0.262441 0.288430 0.627879 0.097 Uiso 1 1 calc R U . . .
H22C H 0.263930 0.268159 0.520300 0.097 Uiso 1 1 calc R U . . .
C21 C 0.1562(4) 0.3827(3) 0.7064(4) 0.0645(17) Uani 1 1 d . . . . .
H21A H 0.172010 0.419395 0.735463 0.090 Uiso 1 1 calc R U . . .
H21B H 0.191400 0.351762 0.729861 0.090 Uiso 1 1 calc R U . . .
H21C H 0.099748 0.373976 0.722413 0.090 Uiso 1 1 calc R U . . .
S1 S 0.06102(9) 0.32774(6) -0.03307(13) 0.0613(4) Uani 1 1 d . . . . .
F1 F 0.1517(3) 0.3492(2) 0.1176(4) 0.1131(16) Uani 1 1 d . . . . .
F2 F 0.0224(4) 0.3600(3) 0.1403(4) 0.138(2) Uani 1 1 d . . . . .
F3 F 0.0744(3) 0.2735(2) 0.1316(4) 0.1141(17) Uani 1 1 d . . . . .
O1 O 0.0675(3) 0.38903(18) -0.0568(4) 0.0852(15) Uani 1 1 d . . . . .
O2 O 0.1271(3) 0.29160(18) -0.0669(3) 0.0694(12) Uani 1 1 d . . . . .
O3 O -0.0193(3) 0.3026(2) -0.0431(5) 0.102(2) Uani 1 1 d . . . . .
C23 C 0.0782(5) 0.3277(3) 0.0946(6) 0.081(2) Uani 1 1 d . . . . .

loop_
_atom_site_aniso_label
_atom_site_aniso_U_11
_atom_site_aniso_U_22
_atom_site_aniso_U_33
_atom_site_aniso_U_23
_atom_site_aniso_U_13
_atom_site_aniso_U_12
Rh1 0.02506(18) 0.0392(2) 0.0481(2) 0.00346(17) 0.00115(16) -0.00432(14)
Cl1 0.0537(8) 0.0945(11) 0.0539(9) 0.0093(8) -0.0119(7) -0.0321(8)
N1 0.033(2) 0.040(2) 0.054(3) 0.0030(19) 0.0001(19) -0.0040(18)
N2 0.031(2) 0.040(2) 0.045(2) 0.0034(18) 0.0004(18) -0.0032(17)
C1 0.039(3) 0.045(3) 0.073(4) 0.010(3) 0.009(3) -0.002(2)
C2 0.038(3) 0.047(3) 0.070(4) 0.004(3) 0.001(3) 0.009(2)
C3 0.028(2) 0.054(3) 0.050(3) -0.001(3) -0.002(2) 0.002(2)
C4 0.027(2) 0.047(3) 0.045(3) 0.003(2) -0.001(2) -0.005(2)
C5 0.025(2) 0.043(3) 0.041(3) 0.001(2) -0.001(2) -0.0024(19)
C6 0.022(2) 0.044(3) 0.038(3) 0.000(2) -0.0064(19) -0.0024(19)
C7 0.034(2) 0.045(3) 0.049(3) 0.004(2) -0.002(2) -0.009(2)
C8 0.052(3) 0.041(3) 0.048(3) 0.005(2) -0.008(3) -0.009(2)
C9 0.042(3) 0.042(3) 0.067(4) 0.002(3) -0.002(3) 0.003(2)
C10 0.036(3) 0.046(3) 0.072(4) -0.004(3) 0.008(3) 0.002(2)
C11 0.035(3) 0.069(4) 0.072(4) -0.002(3) 0.005(3) 0.007(3)
C12 0.071(4) 0.048(3) 0.089(5) 0.017(3) 0.010(4) -0.001(3)
C16 0.032(3) 0.053(3) 0.052(3) -0.010(3) 0.003(2) -0.009(2)
C15 0.035(3) 0.048(3) 0.058(3) 0.007(3) -0.004(2) -0.006(2)
C14 0.030(2) 0.046(3) 0.058(3) -0.001(2) -0.001(2) -0.004(2)
C13 0.030(2) 0.050(3) 0.051(3) 0.007(2) 0.003(2) -0.009(2)
C17 0.028(2) 0.045(3) 0.058(4) 0.004(2) 0.007(2) -0.011(2)
C18 0.066(4) 0.076(4) 0.067(4) -0.020(3) 0.012(3) -0.018(3)
C19 0.050(3) 0.082(4) 0.070(4) 0.017(4) -0.016(3) -0.004(3)
C20 0.037(3) 0.061(4) 0.084(5) -0.008(3) 0.008(3) 0.003(3)
C22 0.056(4) 0.043(3) 0.108(5) 0.015(3) 0.009(4) -0.005(3)
C21 0.057(4) 0.077(4) 0.059(4) 0.006(3) 0.014(3) -0.012(3)
S1 0.0449(8) 0.0426(7) 0.0964(13) -0.0026(8) -0.0122(8) 0.0050(6)
F1 0.107(4) 0.134(4) 0.097(4) -0.001(3) -0.033(3) -0.021(3)
F2 0.152(5) 0.138(4) 0.124(4) -0.014(4) 0.050(4) 0.053(4)
F3 0.122(4) 0.098(3) 0.122(4) 0.044(3) 0.031(3) 0.008(3)
O1 0.109(4) 0.045(2) 0.102(4) 0.005(2) -0.020(3) 0.006(2)
O2 0.054(2) 0.062(3) 0.092(3) -0.003(2) 0.003(2) 0.015(2)
O3 0.038(2) 0.073(3) 0.193(6) -0.024(4) -0.027(3) 0.004(2)
C23 0.071(5) 0.065(4) 0.106(6) 0.011(4) 0.024(5) 0.009(4)

loop_
_atom_type_symbol
_atom_type_description
_atom_type_scat_dispersion_real
_atom_type_scat_dispersion_imag
_atom_type_scat_source
C C 0.0181 0.0091 'International Tables Vol C Tables 4.2.6.8 and 6.1.1.4'
H H 0.0000 0.0000 'International Tables Vol C Tables 4.2.6.8 and 6.1.1.4'
Cl Cl 0.3639 0.7018 'International Tables Vol C Tables 4.2.6.8 and 6.1.1.4'
F F 0.0727 0.0534 'International Tables Vol C Tables 4.2.6.8 and 6.1.1.4'
N N 0.0311 0.0180 'International Tables Vol C Tables 4.2.6.8 and 6.1.1.4'
O O 0.0492 0.0322 'International Tables Vol C Tables 4.2.6.8 and 6.1.1.4'
Rh Rh 0.0927 3.6045 'International Tables Vol C Tables 4.2.6.8 and 6.1.1.4'
S S 0.3331 0.5567 'International Tables Vol C Tables 4.2.6.8 and 6.1.1.4'

loop_
_geom_angle_atom_site_label_1
_geom_angle_atom_site_label_2
_geom_angle_atom_site_label_3
_geom_angle
_geom_angle_site_symmetry_1
_geom_angle_site_symmetry_3
_geom_angle_publ_flag
N1 Rh1 N2 76.44(15) . . ?
N1 Rh1 C16 99.23(18) . . ?
N2 Rh1 C16 123.77(19) . . ?
N1 Rh1 C15 124.20(19) . . ?
N2 Rh1 C15 97.59(17) . . ?
C16 Rh1 C15 39.0(2) . . ?
N1 Rh1 C14 163.00(18) . . ?
N2 Rh1 C14 106.09(17) . . ?
C16 Rh1 C14 65.1(2) . . ?
C15 Rh1 C14 39.2(2) . . ?
N1 Rh1 C17 107.94(17) . . ?
N2 Rh1 C17 161.80(18) . . ?
C16 Rh1 C17 38.8(2) . . ?
C15 Rh1 C17 65.1(2) . . ?
C14 Rh1 C17 64.55(19) . . ?
N1 Rh1 C13 142.49(18) . . ?
N2 Rh1 C13 141.05(17) . . ?
C16 Rh1 C13 63.9(2) . . ?
C15 Rh1 C13 64.3(2) . . ?
C14 Rh1 C13 38.05(19) . . ?
C17 Rh1 C13 37.87(19) . . ?
N1 Rh1 Cl1 87.77(12) . . ?
N2 Rh1 Cl1 88.06(11) . . ?
C16 Rh1 Cl1 148.16(16) . . ?
C15 Rh1 Cl1 148.01(16) . . ?
C14 Rh1 Cl1 108.99(15) . . ?
C17 Rh1 Cl1 109.53(15) . . ?
C13 Rh1 Cl1 91.81(15) . . ?
C1 N1 C5 118.1(4) . . ?
C1 N1 Rh1 125.3(3) . . ?
C5 N1 Rh1 116.7(3) . . ?
C10 N2 C6 118.2(4) . . ?
C10 N2 Rh1 125.1(3) . . ?
C6 N2 Rh1 116.7(3) . . ?
N1 C1 C2 122.8(5) . . ?
N1 C1 H1 118.6 . . ?
C2 C1 H1 118.6 . . ?
C1 C2 C3 120.2(5) . . ?
C1 C2 H2 119.9 . . ?
C3 C2 H2 119.9 . . ?
C2 C3 C4 117.1(5) . . ?
C2 C3 C11 121.8(5) . . ?
C4 C3 C11 121.0(5) . . ?
C3 C4 C5 120.6(5) . . ?
C3 C4 H4 119.7 . . ?
C5 C4 H4 119.7 . . ?
N1 C5 C4 121.0(4) . . ?
N1 C5 C6 115.2(4) . . ?
C4 C5 C6 123.7(4) . . ?
N2 C6 C7 121.1(4) . . ?
N2 C6 C5 114.9(4) . . ?
C7 C6 C5 124.0(4) . . ?
C8 C7 C6 120.5(5) . . ?
C8 C7 H7 119.8 . . ?
C6 C7 H7 119.8 . . ?
C7 C8 C9 117.6(5) . . ?
C7 C8 C12 121.5(5) . . ?
C9 C8 C12 120.8(5) . . ?
C10 C9 C8 119.5(5) . . ?
C10 C9 H9 120.2 . . ?
C8 C9 H9 120.2 . . ?
N2 C10 C9 123.1(5) . . ?
N2 C10 H10 118.5 . . ?
C9 C10 H10 118.5 . . ?
C3 C11 H11A 109.5 . . ?
C3 C11 H11B 109.5 . . ?
H11A C11 H11B 109.5 . . ?
C3 C11 H11C 109.5 . . ?
H11A C11 H11C 109.5 . . ?
H11B C11 H11C 109.5 . . ?
C8 C12 H12A 109.5 . . ?
C8 C12 H12B 109.5 . . ?
H12A C12 H12B 109.5 . . ?
C8 C12 H12C 109.5 . . ?
H12A C12 H12C 109.5 . . ?
H12B C12 H12C 109.5 . . ?
C17 C16 C15 108.2(5) . . ?
C17 C16 C18 126.2(5) . . ?
C15 C16 C18 125.4(6) . . ?
C17 C16 Rh1 71.1(3) . . ?
C15 C16 Rh1 70.7(3) . . ?
C18 C16 Rh1 127.1(4) . . ?
C16 C15 C14 107.1(5) . . ?
C16 C15 C19 126.2(6) . . ?
C14 C15 C19 126.7(5) . . ?
C16 C15 Rh1 70.3(3) . . ?
C14 C15 Rh1 70.7(3) . . ?
C19 C15 Rh1 124.7(4) . . ?
C13 C14 C15 107.8(5) . . ?
C13 C14 C20 124.3(5) . . ?
C15 C14 C20 127.5(5) . . ?
C13 C14 Rh1 72.8(3) . . ?
C15 C14 Rh1 70.1(3) . . ?
C20 C14 Rh1 128.0(4) . . ?
C17 C13 C14 108.5(5) . . ?
C17 C13 C21 126.5(5) . . ?
C14 C13 C21 124.9(5) . . ?
C17 C13 Rh1 69.3(3) . . ?
C14 C13 Rh1 69.2(3) . . ?
C21 C13 Rh1 127.1(4) . . ?
C13 C17 C16 108.2(5) . . ?
C13 C17 C22 124.9(5) . . ?
C16 C17 C22 126.2(5) . . ?
C13 C17 Rh1 72.9(3) . . ?
C16 C17 Rh1 70.1(3) . . ?
C22 C17 Rh1 130.3(4) . . ?
C16 C18 H18A 109.5 . . ?
C16 C18 H18B 109.5 . . ?
H18A C18 H18B 109.5 . . ?
C16 C18 H18C 109.5 . . ?
H18A C18 H18C 109.5 . . ?
H18B C18 H18C 109.5 . . ?
C15 C19 H19A 109.5 . . ?
C15 C19 H19B 109.5 . . ?
H19A C19 H19B 109.5 . . ?
C15 C19 H19C 109.5 . . ?
H19A C19 H19C 109.5 . . ?
H19B C19 H19C 109.5 . . ?
C14 C20 H20A 109.5 . . ?
C14 C20 H20B 109.5 . . ?
H20A C20 H20B 109.5 . . ?
C14 C20 H20C 109.5 . . ?
H20A C20 H20C 109.5 . . ?
H20B C20 H20C 109.5 . . ?
C17 C22 H22A 109.5 . . ?
C17 C22 H22B 109.5 . . ?
H22A C22 H22B 109.5 . . ?
C17 C22 H22C 109.5 . . ?
H22A C22 H22C 109.5 . . ?
H22B C22 H22C 109.5 . . ?
C13 C21 H21A 109.5 . . ?
C13 C21 H21B 109.5 . . ?
H21A C21 H21B 109.5 . . ?
C13 C21 H21C 109.5 . . ?
H21A C21 H21C 109.5 . . ?
H21B C21 H21C 109.5 . . ?
O3 S1 O2 114.8(3) . . ?
O3 S1 O1 115.6(3) . . ?
O2 S1 O1 115.3(3) . . ?
O3 S1 C23 103.7(4) . . ?
O2 S1 C23 102.2(3) . . ?
O1 S1 C23 102.5(3) . . ?
F1 C23 F2 107.0(7) . . ?
F1 C23 F3 106.7(7) . . ?
F2 C23 F3 106.9(6) . . ?
F1 C23 S1 112.2(5) . . ?
F2 C23 S1 111.7(6) . . ?
F3 C23 S1 112.0(6) . . ?

loop_
_geom_bond_atom_site_label_1
_geom_bond_atom_site_label_2
_geom_bond_distance
_geom_bond_site_symmetry_2
_geom_bond_publ_flag
Rh1 N1 2.111(4) . ?
Rh1 N2 2.117(4) . ?
Rh1 C16 2.145(5) . ?
Rh1 C15 2.151(5) . ?
Rh1 C14 2.158(5) . ?
Rh1 C17 2.159(5) . ?
Rh1 C13 2.205(5) . ?
Rh1 Cl1 2.3852(15) . ?
N1 C1 1.338(6) . ?
N1 C5 1.350(6) . ?
N2 C10 1.341(6) . ?
N2 C6 1.347(6) . ?
C1 C2 1.373(7) . ?
C1 H1 0.9300 . ?
C2 C3 1.375(7) . ?
C2 H2 0.9300 . ?
C3 C4 1.382(7) . ?
C3 C11 1.505(7) . ?
C4 C5 1.391(6) . ?
C4 H4 0.9300 . ?
C5 C6 1.472(6) . ?
C6 C7 1.386(6) . ?
C7 C8 1.378(7) . ?
C7 H7 0.9300 . ?
C8 C9 1.385(8) . ?
C8 C12 1.504(7) . ?
C9 C10 1.364(7) . ?
C9 H9 0.9300 . ?
C10 H10 0.9300 . ?
C11 H11A 0.9600 . ?
C11 H11B 0.9600 . ?
C11 H11C 0.9600 . ?
C12 H12A 0.9600 . ?
C12 H12B 0.9600 . ?
C12 H12C 0.9600 . ?
C16 C17 1.428(8) . ?
C16 C15 1.433(7) . ?
C16 C18 1.495(8) . ?
C15 C14 1.445(8) . ?
C15 C19 1.494(8) . ?
C14 C13 1.423(7) . ?
C14 C20 1.490(7) . ?
C13 C17 1.417(7) . ?
C13 C21 1.472(8) . ?
C17 C22 1.501(7) . ?
C18 H18A 0.9600 . ?
C18 H18B 0.9600 . ?
C18 H18C 0.9600 . ?
C19 H19A 0.9600 . ?
C19 H19B 0.9600 . ?
C19 H19C 0.9600 . ?
C20 H20A 0.9600 . ?
C20 H20B 0.9600 . ?
C20 H20C 0.9600 . ?
C22 H22A 0.9600 . ?
C22 H22B 0.9600 . ?
C22 H22C 0.9600 . ?
C21 H21A 0.9600 . ?
C21 H21B 0.9600 . ?
C21 H21C 0.9600 . ?
S1 O3 1.424(4) . ?
S1 O2 1.426(4) . ?
S1 O1 1.433(4) . ?
S1 C23 1.800(9) . ?
F1 C23 1.322(9) . ?
F2 C23 1.325(8) . ?
F3 C23 1.335(8) . ?

loop_
_geom_hbond_atom_site_label_D
_geom_hbond_atom_site_label_H
_geom_hbond_atom_site_label_A
_geom_hbond_distance_DH
_geom_hbond_distance_HA
_geom_hbond_distance_DA
_geom_hbond_angle_DHA
_geom_hbond_site_symmetry_A
_geom_hbond_publ_flag
C2 H2 O3 0.93 2.46 3.327(7) 155.7 2 yes
C4 H4 Cl1 0.93 2.72 3.582(5) 154.8 5_666 yes
C2 H2 O3 0.93 2.46 3.327(7) 155.7 2 yes
C4 H4 Cl1 0.93 2.72 3.582(5) 154.8 5_666 yes

loop_
_geom_torsion_atom_site_label_1
_geom_torsion_atom_site_label_2
_geom_torsion_atom_site_label_3
_geom_torsion_atom_site_label_4
_geom_torsion
_geom_torsion_site_symmetry_1
_geom_torsion_site_symmetry_2
_geom_torsion_site_symmetry_3
_geom_torsion_site_symmetry_4
_geom_torsion_publ_flag
C5 N1 C1 C2 -1.5(8) . . . . ?
Rh1 N1 C1 C2 178.7(4) . . . . ?
N1 C1 C2 C3 1.2(9) . . . . ?
C1 C2 C3 C4 0.2(8) . . . . ?
C1 C2 C3 C11 -179.0(6) . . . . ?
C2 C3 C4 C5 -1.3(8) . . . . ?
C11 C3 C4 C5 178.0(5) . . . . ?
C1 N1 C5 C4 0.4(7) . . . . ?
Rh1 N1 C5 C4 -179.8(4) . . . . ?
C1 N1 C5 C6 -179.6(5) . . . . ?
Rh1 N1 C5 C6 0.2(5) . . . . ?
C3 C4 C5 N1 1.0(8) . . . . ?
C3 C4 C5 C6 -179.0(5) . . . . ?
C10 N2 C6 C7 -0.4(7) . . . . ?
Rh1 N2 C6 C7 -178.3(4) . . . . ?
C10 N2 C6 C5 -178.5(5) . . . . ?
Rh1 N2 C6 C5 3.6(5) . . . . ?
N1 C5 C6 N2 -2.5(6) . . . . ?
C4 C5 C6 N2 177.5(4) . . . . ?
N1 C5 C6 C7 179.5(5) . . . . ?
C4 C5 C6 C7 -0.5(8) . . . . ?
N2 C6 C7 C8 -0.7(8) . . . . ?
C5 C6 C7 C8 177.2(5) . . . . ?
C6 C7 C8 C9 0.4(8) . . . . ?
C6 C7 C8 C12 -177.3(5) . . . . ?
C7 C8 C9 C10 0.9(8) . . . . ?
C12 C8 C9 C10 178.6(6) . . . . ?
C6 N2 C10 C9 1.8(8) . . . . ?
Rh1 N2 C10 C9 179.6(4) . . . . ?
C8 C9 C10 N2 -2.1(9) . . . . ?
C17 C16 C15 C14 0.2(5) . . . . ?
C18 C16 C15 C14 176.1(5) . . . . ?
Rh1 C16 C15 C14 -61.5(3) . . . . ?
C17 C16 C15 C19 -179.3(5) . . . . ?
C18 C16 C15 C19 -3.3(8) . . . . ?
Rh1 C16 C15 C19 119.1(5) . . . . ?
C17 C16 C15 Rh1 61.6(3) . . . . ?
C18 C16 C15 Rh1 -122.4(5) . . . . ?
C16 C15 C14 C13 -2.2(5) . . . . ?
C19 C15 C14 C13 177.2(5) . . . . ?
Rh1 C15 C14 C13 -63.4(3) . . . . ?
C16 C15 C14 C20 -175.5(5) . . . . ?
C19 C15 C14 C20 3.9(9) . . . . ?
Rh1 C15 C14 C20 123.3(5) . . . . ?
C16 C15 C14 Rh1 61.2(3) . . . . ?
C19 C15 C14 Rh1 -119.4(5) . . . . ?
C15 C14 C13 C17 3.5(5) . . . . ?
C20 C14 C13 C17 177.1(5) . . . . ?
Rh1 C14 C13 C17 -58.2(3) . . . . ?
C15 C14 C13 C21 -176.8(5) . . . . ?
C20 C14 C13 C21 -3.2(8) . . . . ?
Rh1 C14 C13 C21 121.5(5) . . . . ?
C15 C14 C13 Rh1 61.7(3) . . . . ?
C20 C14 C13 Rh1 -124.7(5) . . . . ?
C14 C13 C17 C16 -3.4(5) . . . . ?
C21 C13 C17 C16 176.9(5) . . . . ?
Rh1 C13 C17 C16 -61.6(3) . . . . ?
C14 C13 C17 C22 -174.2(5) . . . . ?
C21 C13 C17 C22 6.1(8) . . . . ?
Rh1 C13 C17 C22 127.6(5) . . . . ?
C14 C13 C17 Rh1 58.2(3) . . . . ?
C21 C13 C17 Rh1 -121.5(5) . . . . ?
C15 C16 C17 C13 2.0(5) . . . . ?
C18 C16 C17 C13 -173.9(5) . . . . ?
Rh1 C16 C17 C13 63.3(3) . . . . ?
C15 C16 C17 C22 172.6(5) . . . . ?
C18 C16 C17 C22 -3.3(8) . . . . ?
Rh1 C16 C17 C22 -126.0(5) . . . . ?
C15 C16 C17 Rh1 -61.4(3) . . . . ?
C18 C16 C17 Rh1 122.7(5) . . . . ?
O3 S1 C23 F1 179.1(5) . . . . ?
O2 S1 C23 F1 59.4(6) . . . . ?
O1 S1 C23 F1 -60.3(6) . . . . ?
O3 S1 C23 F2 -60.8(6) . . . . ?
O2 S1 C23 F2 179.6(5) . . . . ?
O1 S1 C23 F2 59.9(6) . . . . ?
O3 S1 C23 F3 59.1(6) . . . . ?
O2 S1 C23 F3 -60.5(6) . . . . ?
O1 S1 C23 F3 179.8(5) . . . . ?
